data_4312543
loop_
_publ_author_name
'Rama Acharyya'
'Shie-Ming Peng'
'Gene-Hsiang Lee'
'Samaresh Bhattacharya'

_publ_section_title
;
 An Unprecedented Oxidative Migration of a Methyl Group from
 2-(2',6'-Dimethylphenylazo)-4-methylphenol Mediated by Ruthenium and
 Osmium
;
_journal_name_full 'Inorganic Chemistry'
_journal_page_first 7378
_journal_page_last 7380
_journal_paper_doi 10.1021/ic034968i
_journal_volume 42
_journal_year 2003
_chemical_formula_sum 'C51 H42 N2 O2 Os P2'
_chemical_formula_weight 967.01
_chemical_name_systematic
; 
 ? 
;
_space_group_IT_number 14
_symmetry_cell_setting monoclinic
_symmetry_space_group_name_Hall '-P 2ybc'
_symmetry_space_group_name_H-M 'P 1 21/c 1'
_atom_sites_solution_hydrogens geom
_atom_sites_solution_primary direct
_atom_sites_solution_secondary difmap
_audit_creation_method SHELXL-97
_cell_angle_alpha 90.00
_cell_angle_beta 112.7269(4)
_cell_angle_gamma 90.00
_cell_formula_units_Z 4
_cell_length_a 18.2014(1)
_cell_length_b 12.0662(1)
_cell_length_c 20.6995(2)
_cell_measurement_reflns_used all
_cell_measurement_temperature 295(2)
_cell_measurement_theta_max 27.50
_cell_measurement_theta_min 1.21
_cell_volume 4193.09(6)
_computing_cell_refinement DENZO-SMN
_computing_data_collection 'NONIUS COLLECT'
_computing_data_reduction DENZO-SMN
_computing_molecular_graphics SHELXTL
_computing_publication_material SHELXTL
_computing_structure_refinement 'SHELXL-97 (Sheldrick, 1997)'
_computing_structure_solution 'SHELXS-97 (Sheldrick, 1990)'
_diffrn_ambient_temperature 295(2)
_diffrn_measured_fraction_theta_full 1.000
_diffrn_measured_fraction_theta_max 1.000
_diffrn_measurement_device_type 'NONIUS KappaCCD'
_diffrn_measurement_method '\w scans'
_diffrn_radiation_monochromator graphite
_diffrn_radiation_source 'fine-focus sealed tube'
_diffrn_radiation_type MoK\a
_diffrn_radiation_wavelength 0.71073
_diffrn_reflns_av_R_equivalents 0.0505
_diffrn_reflns_av_sigmaI/netI 0.0624
_diffrn_reflns_limit_h_max 19
_diffrn_reflns_limit_h_min -23
_diffrn_reflns_limit_k_max 15
_diffrn_reflns_limit_k_min -15
_diffrn_reflns_limit_l_max 26
_diffrn_reflns_limit_l_min -20
_diffrn_reflns_number 24212
_diffrn_reflns_theta_full 27.50
_diffrn_reflns_theta_max 27.50
_diffrn_reflns_theta_min 1.21
_exptl_absorpt_coefficient_mu 3.161
_exptl_absorpt_correction_T_max 0.544
_exptl_absorpt_correction_T_min 0.421
_exptl_absorpt_correction_type multi-scan
_exptl_crystal_colour 'dark green'
_exptl_crystal_density_diffrn 1.532
_exptl_crystal_density_method 'not measured'
_exptl_crystal_description block
_exptl_crystal_F_000 1936
_exptl_crystal_size_max 0.30
_exptl_crystal_size_mid 0.30
_exptl_crystal_size_min 0.20
_refine_diff_density_max 1.530
_refine_diff_density_min -1.416
_refine_diff_density_rms 0.315
_refine_ls_extinction_coef 0.00365(16)
_refine_ls_extinction_expression Fc^*^=kFc[1+0.001xFc^2^\l^3^/sin(2\q)]^-1/4^
_refine_ls_extinction_method SHELXL
_refine_ls_goodness_of_fit_ref 1.083
_refine_ls_hydrogen_treatment mixed
_refine_ls_matrix_type full
_refine_ls_number_parameters 524
_refine_ls_number_reflns 9645
_refine_ls_number_restraints 0
_refine_ls_restrained_S_all 1.083
_refine_ls_R_factor_all 0.0728
_refine_ls_R_factor_gt 0.0377
_refine_ls_shift/su_max 0.002
_refine_ls_shift/su_mean 0.000
_refine_ls_structure_factor_coef Fsqd
_refine_ls_weighting_details 'calc w=1/[\s^2^(Fo^2^)+(0.0521P)^2^+0.0000P] where P=(Fo^2^+2Fc^2^)/3'
_refine_ls_weighting_scheme calc
_refine_ls_wR_factor_gt 0.0785
_refine_ls_wR_factor_ref 0.1047
_reflns_number_gt 6772
_reflns_number_total 9645
_reflns_threshold_expression >2sigma(I)
_cod_data_source_file ic034968isi20030815_044234.cif
_cod_data_source_block ic9300
_cod_depositor_comments
;
The following automatic conversions were performed:

'_symmetry_cell_setting' value 'Monoclinic' changed to 'monoclinic'
according to the built-in table from CIF Core dictionary named
'cif_core.dic' version 2.4.1 from 2010-06-29.

Automatic conversion script
Id: cif_fix_values 1646 2011-03-28 12:23:43Z adriana 
;
_cod_database_code 4312543

loop_
_symmetry_equiv_pos_as_xyz
'x, y, z'
'-x, y+1/2, -z+1/2'
'-x, -y, -z'
'x, -y-1/2, z-1/2'

loop_
_atom_site_label
_atom_site_type_symbol
_atom_site_fract_x
_atom_site_fract_y
_atom_site_fract_z
_atom_site_U_iso_or_equiv
_atom_site_adp_type
_atom_site_occupancy
_atom_site_symmetry_multiplicity
_atom_site_calc_flag
_atom_site_refinement_flags
_atom_site_disorder_assembly
_atom_site_disorder_group
Os Os 0.267962(10) 0.226351(16) 0.202337(9) 0.03472(9) Uani 1 1 d . . .
P1 P 0.30052(8) 0.03607(10) 0.22078(6) 0.0378(3) Uani 1 1 d . . .
P2 P 0.24205(7) 0.41947(10) 0.18518(6) 0.0372(3) Uani 1 1 d . . .
O1 O 0.4243(3) 0.2605(3) 0.1891(3) 0.0709(12) Uani 1 1 d . . .
O2 O 0.18175(19) 0.1907(3) 0.09535(15) 0.0450(8) Uani 1 1 d . . .
N1 N 0.1623(2) 0.2066(3) 0.21589(19) 0.0354(9) Uani 1 1 d . . .
N2 N 0.1572(2) 0.2188(3) 0.2758(2) 0.0404(9) Uani 1 1 d . . .
C1 C 0.3656(3) 0.2480(4) 0.1935(3) 0.0480(13) Uani 1 1 d . . .
C2 C 0.1110(3) 0.1743(4) 0.0955(2) 0.0437(11) Uani 1 1 d . . .
C3 C 0.0450(3) 0.1491(5) 0.0334(3) 0.0658(16) Uani 1 1 d . . .
H3A H 0.0517 0.1438 -0.0088 0.079 Uiso 1 1 calc R . .
C4 C -0.0281(3) 0.1326(5) 0.0348(3) 0.0726(17) Uani 1 1 d . . .
H4A H -0.0699 0.1145 -0.0070 0.087 Uiso 1 1 calc R . .
C5 C -0.0442(3) 0.1413(5) 0.0958(3) 0.0570(14) Uani 1 1 d . . .
C6 C 0.0189(3) 0.1665(4) 0.1561(3) 0.0493(12) Uani 1 1 d . . .
H6A H 0.0109 0.1738 0.1976 0.059 Uiso 1 1 calc R . .
C7 C 0.0947(3) 0.1814(4) 0.1567(2) 0.0404(11) Uani 1 1 d . . .
C8 C 0.2322(3) 0.2456(3) 0.3270(3) 0.0379(11) Uani 1 1 d . . .
C9 C 0.2347(4) 0.2675(4) 0.3944(3) 0.0507(14) Uani 1 1 d . . .
C10 C 0.3097(4) 0.2890(4) 0.4465(3) 0.0588(15) Uani 1 1 d . . .
H10A H 0.3144 0.3036 0.4920 0.071 Uiso 1 1 calc R . .
C11 C 0.3776(4) 0.2887(5) 0.4307(3) 0.0651(16) Uani 1 1 d . . .
H11A H 0.4271 0.3007 0.4663 0.078 Uiso 1 1 calc R . .
C12 C 0.3729(3) 0.2709(4) 0.3628(3) 0.0517(13) Uani 1 1 d . . .
H12A H 0.4190 0.2738 0.3536 0.062 Uiso 1 1 calc R . .
C13 C 0.2995(3) 0.2488(4) 0.3083(3) 0.0399(11) Uani 1 1 d . . .
C14 C -0.1271(3) 0.1234(6) 0.0937(3) 0.085(2) Uani 1 1 d . . .
H14A H -0.1268 0.1327 0.1398 0.127 Uiso 1 1 calc R . .
H14B H -0.1446 0.0499 0.0773 0.127 Uiso 1 1 calc R . .
H14C H -0.1627 0.1765 0.0626 0.127 Uiso 1 1 calc R . .
C15 C 0.1612(4) 0.2751(5) 0.4100(3) 0.0676(17) Uani 1 1 d . . .
H15A H 0.1758 0.2906 0.4589 0.101 Uiso 1 1 calc R . .
H15B H 0.1328 0.2062 0.3985 0.101 Uiso 1 1 calc R . .
H15C H 0.1278 0.3336 0.3827 0.101 Uiso 1 1 calc R . .
C16 C 0.3361(3) -0.0290(4) 0.1583(2) 0.0417(11) Uani 1 1 d . . .
C17 C 0.3145(3) 0.0120(4) 0.0910(3) 0.0526(13) Uani 1 1 d . . .
H17A H 0.2819 0.0743 0.0773 0.063 Uiso 1 1 calc R . .
C18 C 0.3408(3) -0.0386(5) 0.0440(3) 0.0630(15) Uani 1 1 d . . .
H18A H 0.3259 -0.0108 -0.0012 0.076 Uiso 1 1 calc R . .
C19 C 0.3892(4) -0.1305(5) 0.0645(3) 0.0712(17) Uani 1 1 d . . .
H19A H 0.4076 -0.1639 0.0331 0.085 Uiso 1 1 calc R . .
C20 C 0.4106(3) -0.1732(5) 0.1304(4) 0.0689(16) Uani 1 1 d . . .
H20A H 0.4432 -0.2354 0.1434 0.083 Uiso 1 1 calc R . .
C21 C 0.3838(3) -0.1242(4) 0.1778(3) 0.0541(13) Uani 1 1 d . . .
H21A H 0.3974 -0.1542 0.2223 0.065 Uiso 1 1 calc R . .
C22 C 0.3835(3) 0.0040(4) 0.3038(2) 0.0432(11) Uani 1 1 d . . .
C23 C 0.4585(3) 0.0424(4) 0.3123(3) 0.0580(14) Uani 1 1 d . . .
H23A H 0.4640 0.0862 0.2775 0.070 Uiso 1 1 calc R . .
C24 C 0.5249(3) 0.0170(5) 0.3711(3) 0.0669(16) Uani 1 1 d . . .
H24A H 0.5747 0.0424 0.3750 0.080 Uiso 1 1 calc R . .
C25 C 0.5180(4) -0.0451(5) 0.4234(3) 0.0749(17) Uani 1 1 d . . .
H25A H 0.5627 -0.0632 0.4630 0.090 Uiso 1 1 calc R . .
C26 C 0.4435(4) -0.0806(6) 0.4165(3) 0.0824(19) Uani 1 1 d . . .
H26A H 0.4377 -0.1206 0.4526 0.099 Uiso 1 1 calc R . .
C27 C 0.3770(4) -0.0577(5) 0.3566(3) 0.0653(16) Uani 1 1 d . . .
H27A H 0.3275 -0.0846 0.3524 0.078 Uiso 1 1 calc R . .
C28 C 0.2191(3) -0.0564(4) 0.2172(2) 0.0401(11) Uani 1 1 d . . .
C29 C 0.1844(3) -0.1295(4) 0.1625(3) 0.0522(13) Uani 1 1 d . . .
H29A H 0.2031 -0.1329 0.1266 0.063 Uiso 1 1 calc R . .
C30 C 0.1224(3) -0.1974(5) 0.1600(3) 0.0670(16) Uani 1 1 d . . .
H30A H 0.0986 -0.2443 0.1219 0.080 Uiso 1 1 calc R . .
C31 C 0.0961(4) -0.1961(5) 0.2131(4) 0.0724(18) Uani 1 1 d . . .
H31A H 0.0558 -0.2442 0.2122 0.087 Uiso 1 1 calc R . .
C32 C 0.1285(3) -0.1249(5) 0.2675(3) 0.0674(17) Uani 1 1 d . . .
H32A H 0.1102 -0.1247 0.3037 0.081 Uiso 1 1 calc R . .
C33 C 0.1880(3) -0.0527(4) 0.2695(3) 0.0507(13) Uani 1 1 d . . .
H33A H 0.2077 -0.0014 0.3057 0.061 Uiso 1 1 calc R . .
C34 C 0.2509(3) 0.4844(4) 0.1085(2) 0.0416(11) Uani 1 1 d . . .
C35 C 0.2488(3) 0.5993(4) 0.1026(3) 0.0574(14) Uani 1 1 d . . .
H35A H 0.2464 0.6420 0.1392 0.069 Uiso 1 1 calc R . .
C36 C 0.2502(3) 0.6507(5) 0.0439(3) 0.0651(15) Uani 1 1 d . . .
H36A H 0.2485 0.7276 0.0406 0.078 Uiso 1 1 calc R . .
C37 C 0.2543(3) 0.5880(5) -0.0096(3) 0.0655(16) Uani 1 1 d . . .
H37A H 0.2545 0.6225 -0.0497 0.079 Uiso 1 1 calc R . .
C38 C 0.2579(4) 0.4754(5) -0.0048(3) 0.0668(16) Uani 1 1 d . . .
H38A H 0.2622 0.4336 -0.0410 0.080 Uiso 1 1 calc R . .
C39 C 0.2552(3) 0.4226(4) 0.0541(2) 0.0547(13) Uani 1 1 d . . .
H39A H 0.2563 0.3457 0.0567 0.066 Uiso 1 1 calc R . .
C40 C 0.3077(3) 0.5086(4) 0.2554(2) 0.0418(11) Uani 1 1 d . . .
C41 C 0.3885(3) 0.4965(4) 0.2752(3) 0.0572(14) Uani 1 1 d . . .
H41A H 0.4075 0.4427 0.2533 0.069 Uiso 1 1 calc R . .
C42 C 0.4424(3) 0.5617(5) 0.3265(3) 0.0714(17) Uani 1 1 d . . .
H42A H 0.4968 0.5533 0.3381 0.086 Uiso 1 1 calc R . .
C43 C 0.4153(4) 0.6378(6) 0.3596(4) 0.096(2) Uani 1 1 d . . .
H43A H 0.4513 0.6810 0.3949 0.115 Uiso 1 1 calc R . .
C44 C 0.3351(4) 0.6520(7) 0.3416(4) 0.119(3) Uani 1 1 d . . .
H44A H 0.3170 0.7043 0.3650 0.142 Uiso 1 1 calc R . .
C45 C 0.2817(4) 0.5893(5) 0.2893(3) 0.0756(18) Uani 1 1 d . . .
H45A H 0.2273 0.6010 0.2764 0.091 Uiso 1 1 calc R . .
C46 C 0.1403(3) 0.4594(4) 0.1734(2) 0.0437(11) Uani 1 1 d . . .
C47 C 0.1170(3) 0.4598(4) 0.2299(3) 0.0506(13) Uani 1 1 d . . .
H47A H 0.1534 0.4409 0.2743 0.061 Uiso 1 1 calc R . .
C48 C 0.0399(3) 0.4883(5) 0.2204(4) 0.0656(16) Uani 1 1 d . . .
H48A H 0.0245 0.4878 0.2583 0.079 Uiso 1 1 calc R . .
C49 C -0.0134(4) 0.5170(5) 0.1562(4) 0.084(2) Uani 1 1 d . . .
H49A H -0.0647 0.5378 0.1504 0.101 Uiso 1 1 calc R . .
C50 C 0.0079(4) 0.5153(7) 0.1010(4) 0.104(3) Uani 1 1 d . . .
H50A H -0.0294 0.5337 0.0568 0.125 Uiso 1 1 calc R . .
C51 C 0.0843(3) 0.4866(6) 0.1087(3) 0.0766(19) Uani 1 1 d . . .
H51B H 0.0979 0.4857 0.0698 0.092 Uiso 1 1 calc R . .

loop_
_atom_site_aniso_label
_atom_site_aniso_U_11
_atom_site_aniso_U_22
_atom_site_aniso_U_33
_atom_site_aniso_U_23
_atom_site_aniso_U_13
_atom_site_aniso_U_12
Os 0.03850(13) 0.03048(13) 0.03685(13) -0.00138(8) 0.01639(9) -0.00117(8)
P1 0.0423(7) 0.0310(6) 0.0423(7) -0.0010(5) 0.0187(6) -0.0009(6)
P2 0.0424(7) 0.0302(6) 0.0412(7) -0.0007(5) 0.0184(5) 0.0003(6)
O1 0.070(3) 0.055(2) 0.113(4) 0.008(2) 0.062(3) 0.005(2)
O2 0.0448(19) 0.056(2) 0.0367(18) -0.0033(16) 0.0183(15) -0.0035(17)
N1 0.036(2) 0.033(2) 0.039(2) 0.0026(16) 0.0156(18) 0.0002(16)
N2 0.047(2) 0.035(2) 0.042(2) 0.0017(18) 0.021(2) 0.0008(18)
C1 0.047(3) 0.033(3) 0.062(4) -0.001(2) 0.019(3) 0.003(2)
C2 0.048(3) 0.035(3) 0.043(3) -0.003(2) 0.012(2) 0.001(2)
C3 0.061(4) 0.088(5) 0.041(3) -0.009(3) 0.011(3) -0.012(3)
C4 0.050(3) 0.090(5) 0.059(4) -0.001(3) 0.000(3) -0.012(3)
C5 0.046(3) 0.059(4) 0.059(3) 0.007(3) 0.012(3) -0.006(3)
C6 0.047(3) 0.048(3) 0.050(3) 0.009(2) 0.015(2) -0.002(2)
C7 0.042(3) 0.032(2) 0.043(3) -0.003(2) 0.012(2) -0.002(2)
C8 0.044(3) 0.029(2) 0.038(3) 0.001(2) 0.013(2) -0.001(2)
C9 0.080(4) 0.040(3) 0.036(3) -0.001(2) 0.027(3) 0.012(3)
C10 0.081(4) 0.059(4) 0.038(3) -0.007(2) 0.025(3) -0.010(3)
C11 0.069(4) 0.068(4) 0.045(3) -0.007(3) 0.007(3) -0.016(3)
C12 0.055(3) 0.052(3) 0.044(3) -0.003(2) 0.014(3) -0.008(3)
C13 0.045(3) 0.034(3) 0.040(3) -0.001(2) 0.016(2) -0.003(2)
C14 0.048(3) 0.108(6) 0.087(5) 0.014(4) 0.013(3) -0.012(4)
C15 0.083(5) 0.073(4) 0.061(4) -0.004(3) 0.044(4) 0.001(3)
C16 0.040(3) 0.036(3) 0.051(3) -0.006(2) 0.020(2) -0.002(2)
C17 0.065(3) 0.047(3) 0.056(3) -0.001(3) 0.034(3) 0.003(3)
C18 0.082(4) 0.057(4) 0.064(4) -0.006(3) 0.044(3) -0.002(3)
C19 0.080(4) 0.071(4) 0.083(5) -0.023(4) 0.054(4) -0.005(4)
C20 0.062(4) 0.052(4) 0.098(5) -0.014(4) 0.038(4) 0.010(3)
C21 0.059(3) 0.044(3) 0.064(3) -0.004(3) 0.029(3) 0.003(3)
C22 0.048(3) 0.035(3) 0.044(3) -0.004(2) 0.014(2) 0.001(2)
C23 0.055(3) 0.055(3) 0.058(3) 0.008(3) 0.015(3) 0.000(3)
C24 0.051(3) 0.063(4) 0.072(4) 0.001(3) 0.007(3) -0.001(3)
C25 0.068(4) 0.071(4) 0.062(4) 0.004(3) -0.001(3) 0.003(3)
C26 0.091(5) 0.086(5) 0.052(4) 0.017(3) 0.009(4) -0.007(4)
C27 0.065(4) 0.066(4) 0.058(4) 0.014(3) 0.017(3) -0.008(3)
C28 0.038(3) 0.031(3) 0.054(3) 0.004(2) 0.020(2) 0.001(2)
C29 0.051(3) 0.051(3) 0.055(3) -0.006(3) 0.020(3) -0.009(3)
C30 0.060(4) 0.055(4) 0.080(4) -0.012(3) 0.021(3) -0.021(3)
C31 0.058(4) 0.061(4) 0.104(5) 0.010(4) 0.037(4) -0.013(3)
C32 0.067(4) 0.061(4) 0.094(5) 0.014(4) 0.054(4) 0.009(3)
C33 0.054(3) 0.042(3) 0.063(3) -0.003(3) 0.030(3) 0.001(3)
C34 0.043(3) 0.040(3) 0.043(3) 0.002(2) 0.018(2) 0.001(2)
C35 0.080(4) 0.041(3) 0.057(3) 0.004(3) 0.033(3) 0.007(3)
C36 0.089(4) 0.044(3) 0.066(4) 0.013(3) 0.034(3) 0.003(3)
C37 0.087(4) 0.064(4) 0.049(3) 0.014(3) 0.030(3) 0.001(3)
C38 0.098(5) 0.058(4) 0.053(3) 0.001(3) 0.039(3) 0.002(3)
C39 0.074(4) 0.041(3) 0.051(3) 0.000(3) 0.027(3) -0.001(3)
C40 0.043(3) 0.028(3) 0.052(3) 0.000(2) 0.017(2) -0.001(2)
C41 0.047(3) 0.053(3) 0.069(4) -0.018(3) 0.019(3) -0.005(3)
C42 0.050(3) 0.061(4) 0.090(5) -0.018(3) 0.012(3) -0.011(3)
C43 0.082(5) 0.088(5) 0.102(5) -0.053(4) 0.019(4) -0.023(4)
C44 0.079(5) 0.128(7) 0.145(7) -0.098(6) 0.039(5) -0.027(5)
C45 0.058(4) 0.067(4) 0.104(5) -0.036(4) 0.034(4) -0.006(3)
C46 0.041(3) 0.035(3) 0.053(3) -0.002(2) 0.017(2) -0.003(2)
C47 0.051(3) 0.043(3) 0.063(3) -0.002(3) 0.028(3) 0.000(2)
C48 0.060(4) 0.054(4) 0.098(5) 0.002(3) 0.047(4) 0.004(3)
C49 0.053(4) 0.088(5) 0.120(6) 0.029(4) 0.042(4) 0.013(3)
C50 0.049(4) 0.159(8) 0.092(5) 0.040(5) 0.015(4) 0.019(4)
C51 0.046(3) 0.121(6) 0.060(4) 0.008(4) 0.018(3) 0.006(3)

loop_
_atom_type_symbol
_atom_type_description
_atom_type_scat_dispersion_real
_atom_type_scat_dispersion_imag
_atom_type_scat_source
C C 0.0033 0.0016 'International Tables Vol C Tables 4.2.6.8 and 6.1.1.4'
H H 0.0000 0.0000 'International Tables Vol C Tables 4.2.6.8 and 6.1.1.4'
N N 0.0061 0.0033 'International Tables Vol C Tables 4.2.6.8 and 6.1.1.4'
O O 0.0106 0.0060 'International Tables Vol C Tables 4.2.6.8 and 6.1.1.4'
P P 0.1023 0.0942 'International Tables Vol C Tables 4.2.6.8 and 6.1.1.4'
Os Os -1.2165 7.6030 'International Tables Vol C Tables 4.2.6.8 and 6.1.1.4'

loop_
_geom_angle_atom_site_label_1
_geom_angle_atom_site_label_2
_geom_angle_atom_site_label_3
_geom_angle
_geom_angle_site_symmetry_1
_geom_angle_site_symmetry_3
_geom_angle_publ_flag
C1 Os C13 101.6(2) . . ?
C1 Os N1 177.55(18) . . ?
C13 Os N1 76.17(18) . . ?
C1 Os O2 105.24(19) . . ?
C13 Os O2 153.16(17) . . ?
N1 Os O2 77.00(13) . . ?
C1 Os P1 87.88(15) . . ?
C13 Os P1 90.36(13) . . ?
N1 Os P1 93.13(10) . . ?
O2 Os P1 90.55(9) . . ?
C1 Os P2 89.42(15) . . ?
C13 Os P2 89.31(13) . . ?
N1 Os P2 89.54(10) . . ?
O2 Os P2 91.03(9) . . ?
P1 Os P2 177.15(4) . . ?
C16 P1 C28 102.2(2) . . ?
C16 P1 C22 100.6(2) . . ?
C28 P1 C22 105.6(2) . . ?
C16 P1 Os 115.91(16) . . ?
C28 P1 Os 115.85(15) . . ?
C22 P1 Os 114.78(15) . . ?
C40 P2 C34 100.8(2) . . ?
C40 P2 C46 105.5(2) . . ?
C34 P2 C46 101.2(2) . . ?
C40 P2 Os 115.23(15) . . ?
C34 P2 Os 118.01(15) . . ?
C46 P2 Os 114.14(15) . . ?
C2 O2 Os 110.3(3) . . ?
N2 N1 C7 120.3(4) . . ?
N2 N1 Os 122.4(3) . . ?
C7 N1 Os 117.3(3) . . ?
N1 N2 C8 110.0(4) . . ?
O1 C1 Os 179.2(6) . . ?
O2 C2 C7 122.9(4) . . ?
O2 C2 C3 121.6(4) . . ?
C7 C2 C3 115.5(4) . . ?
C4 C3 C2 120.6(5) . . ?
C3 C4 C5 123.7(5) . . ?
C6 C5 C4 116.3(5) . . ?
C6 C5 C14 122.6(5) . . ?
C4 C5 C14 121.1(5) . . ?
C5 C6 C7 121.4(5) . . ?
C6 C7 N1 125.0(4) . . ?
C6 C7 C2 122.5(4) . . ?
N1 C7 C2 112.4(4) . . ?
C9 C8 N2 116.2(5) . . ?
C9 C8 C13 124.5(5) . . ?
N2 C8 C13 119.3(4) . . ?
C10 C9 C8 116.5(5) . . ?
C10 C9 C15 120.8(5) . . ?
C8 C9 C15 122.6(5) . . ?
C11 C10 C9 120.6(5) . . ?
C12 C11 C10 121.6(5) . . ?
C11 C12 C13 120.7(5) . . ?
C12 C13 C8 116.0(5) . . ?
C12 C13 Os 132.0(4) . . ?
C8 C13 Os 111.9(3) . . ?
C17 C16 C21 119.1(4) . . ?
C17 C16 P1 121.1(4) . . ?
C21 C16 P1 119.7(4) . . ?
C18 C17 C16 120.6(5) . . ?
C19 C18 C17 119.6(5) . . ?
C20 C19 C18 120.8(5) . . ?
C19 C20 C21 120.3(5) . . ?
C20 C21 C16 119.6(5) . . ?
C27 C22 C23 117.8(5) . . ?
C27 C22 P1 124.7(4) . . ?
C23 C22 P1 117.5(4) . . ?
C24 C23 C22 121.5(5) . . ?
C25 C24 C23 120.3(6) . . ?
C24 C25 C26 118.6(6) . . ?
C25 C26 C27 121.1(6) . . ?
C22 C27 C26 120.6(6) . . ?
C29 C28 C33 117.4(4) . . ?
C29 C28 P1 121.9(4) . . ?
C33 C28 P1 120.7(4) . . ?
C30 C29 C28 121.2(5) . . ?
C31 C30 C29 120.1(6) . . ?
C32 C31 C30 120.3(6) . . ?
C31 C32 C33 120.6(5) . . ?
C32 C33 C28 120.2(5) . . ?
C39 C34 C35 118.4(4) . . ?
C39 C34 P2 122.0(4) . . ?
C35 C34 P2 119.5(4) . . ?
C36 C35 C34 121.2(5) . . ?
C37 C36 C35 119.5(5) . . ?
C38 C37 C36 120.7(5) . . ?
C37 C38 C39 120.1(5) . . ?
C34 C39 C38 120.1(5) . . ?
C41 C40 C45 117.4(5) . . ?
C41 C40 P2 117.9(4) . . ?
C45 C40 P2 124.6(4) . . ?
C40 C41 C42 121.9(5) . . ?
C43 C42 C41 119.2(6) . . ?
C42 C43 C44 120.6(6) . . ?
C43 C44 C45 120.1(6) . . ?
C44 C45 C40 120.7(6) . . ?
C51 C46 C47 117.8(5) . . ?
C51 C46 P2 121.6(4) . . ?
C47 C46 P2 120.6(4) . . ?
C48 C47 C46 120.2(5) . . ?
C49 C48 C47 120.5(6) . . ?
C50 C49 C48 120.0(6) . . ?
C49 C50 C51 120.9(6) . . ?
C46 C51 C50 120.6(6) . . ?

loop_
_geom_bond_atom_site_label_1
_geom_bond_atom_site_label_2
_geom_bond_distance
_geom_bond_site_symmetry_2
_geom_bond_publ_flag
Os C1 1.874(6) . ?
Os C13 2.059(5) . ?
Os N1 2.062(4) . ?
Os O2 2.206(3) . ?
Os P1 2.3651(12) . ?
Os P2 2.3767(12) . ?
P1 C16 1.832(4) . ?
P1 C28 1.833(4) . ?
P1 C22 1.838(5) . ?
P2 C40 1.832(5) . ?
P2 C34 1.832(4) . ?
P2 C46 1.835(5) . ?
O1 C1 1.117(6) . ?
O2 C2 1.304(5) . ?
N1 N2 1.288(5) . ?
N1 C7 1.394(5) . ?
N2 C8 1.404(6) . ?
C2 C7 1.411(6) . ?
C2 C3 1.412(6) . ?
C3 C4 1.357(7) . ?
C4 C5 1.407(7) . ?
C5 C6 1.364(6) . ?
C5 C14 1.507(7) . ?
C6 C7 1.386(6) . ?
C8 C9 1.404(7) . ?
C8 C13 1.421(7) . ?
C9 C10 1.399(8) . ?
C9 C15 1.494(8) . ?
C10 C11 1.394(8) . ?
C11 C12 1.390(7) . ?
C12 C13 1.403(7) . ?
C16 C17 1.385(6) . ?
C16 C21 1.401(7) . ?
C17 C18 1.382(6) . ?
C18 C19 1.377(8) . ?
C19 C20 1.367(8) . ?
C20 C21 1.386(7) . ?
C22 C27 1.365(6) . ?
C22 C23 1.386(7) . ?
C23 C24 1.379(7) . ?
C24 C25 1.362(7) . ?
C25 C26 1.377(8) . ?
C26 C27 1.384(8) . ?
C28 C29 1.381(6) . ?
C28 C33 1.402(6) . ?
C29 C30 1.380(7) . ?
C30 C31 1.357(8) . ?
C31 C32 1.356(8) . ?
C32 C33 1.379(7) . ?
C34 C39 1.378(6) . ?
C34 C35 1.391(7) . ?
C35 C36 1.374(7) . ?
C36 C37 1.367(7) . ?
C37 C38 1.362(8) . ?
C38 C39 1.393(6) . ?
C40 C41 1.374(7) . ?
C40 C45 1.385(7) . ?
C41 C42 1.381(7) . ?
C42 C43 1.347(8) . ?
C43 C44 1.370(9) . ?
C44 C45 1.371(8) . ?
C46 C51 1.373(7) . ?
C46 C47 1.391(6) . ?
C47 C48 1.384(7) . ?
C48 C49 1.351(8) . ?
C49 C50 1.342(8) . ?
C50 C51 1.382(8) . ?
